data_7251126
loop_
_publ_author_name
'Branco, Daniela'
'Yektaei, Zahra'
'Chandrabose, Sureka'
'Almeida Paz, Filipe Alexandre'
'Kandhavelu, Meenakshisundaram'
'Candeias, Nuno R.'

_publ_section_title
;
 Glioblastoma Antitumoral Activity of Tetrahydroquinoline-derived
 Triarylmethanes
;
_journal_name_full 'RSC Medicinal Chemistry'
_journal_paper_doi 10.1039/D5MD00585J
_journal_year 2025
_chemical_formula_moiety 'C23 H19 Cl F3 N O'
_chemical_formula_sum 'C23 H19 Cl F3 N O'
_chemical_formula_weight 417.84
_space_group_crystal_system monoclinic
_space_group_IT_number 14
_space_group_name_Hall '-P 2ybc'
_space_group_name_H-M_alt 'P 1 21/c 1'
_atom_sites_solution_hydrogens mixed
_audit_creation_date '1 July 2025'
_audit_creation_method 'SHELXL-2019/3, manual editing plus enCIFer'
_audit_update_record
;
2025-07-01 deposited with the CCDC.	2025-10-24 downloaded from the CCDC.
;
_cell_angle_alpha 90
_cell_angle_beta 97.5738(13)
_cell_angle_gamma 90
_cell_formula_units_Z 4
_cell_length_a 11.45488(17)
_cell_length_b 17.2029(3)
_cell_length_c 9.67733(13)
_cell_measurement_reflns_used 17240
_cell_measurement_temperature 150(2)
_cell_measurement_theta_max 25.4240
_cell_measurement_theta_min 2.1130
_cell_volume 1890.35(5)
_computing_cell_refinement 'CrysAlisPro 1.171.43.143a (Rigaku OD, 2024)'
_computing_data_collection 'CrysAlisPro 1.171.43.143a (Rigaku OD, 2024)'
_computing_data_reduction 'CrysAlisPro 1.171.43.143a (Rigaku OD, 2024)'
_computing_molecular_graphics DIAMOND
_computing_publication_material SHELXL-2019/3
_computing_structure_refinement 'SHELXL-2019/2 (Sheldrick, 2019)'
_computing_structure_solution 'SHELXT 2014/5'
_diffrn_ambient_environment N~2~
_diffrn_ambient_temperature 149.99(10)
_diffrn_detector 'Hybrid Pixel Array Detector'
_diffrn_detector_area_resol_mean 10.0000
_diffrn_detector_type HyPix3000
_diffrn_measured_fraction_theta_full 0.982
_diffrn_measured_fraction_theta_max 0.977
_diffrn_measurement_details
;
List of Runs (angles in degrees, time in seconds):

  # Type    Start    End  Width  t~exp~   \w     \q     \k     \f   Frames
#--------------------------------------------------------------------------
  1  \w    -65.00  32.00   0.50   30.00    --   16.65 -26.00-146.00  194
  2  \w    -65.00  32.00   0.50   30.00    --   16.65 -26.00-146.00  194
  3  \w    -32.00  65.00   0.50   30.00    --  -17.28  26.00  16.00  194
  4  \w    -99.00  26.00   0.50   30.00    --  -17.28 -26.00-146.00  250
  5  \w     16.00  93.00   0.50   30.00    --   16.65  15.00-180.00  154
  6  \w    -69.00  22.00   0.50   30.00    --   16.65 -15.00 120.00  182
  7  \w     19.00  69.00   0.50   30.00    --   16.65  26.00  16.00  100
  8  \w     13.00  74.00   0.50   30.00    --   16.65-125.00  60.00  122
  9  \w    -24.00  39.00   0.50   30.00    --   16.65  15.00-180.00  126
 10  \w    -59.00 -10.00   0.50   30.00    --   16.65 -45.00 120.00   98
 11  \w     -1.00  49.00   0.50   30.00    --   16.65 -45.00 120.00  100
 12  \w     14.00  74.00   0.50   30.00    --   16.65-125.00-120.00  120
 13  \w    -61.00  48.00   0.50   30.00    --   16.65 -45.00-150.00  218
 14  \w    -26.00  19.00   0.50   30.00    --  -17.28 -95.00-180.00   90
 15  \w    -53.00 -19.00   0.50   30.00    --  -17.28 125.00-180.00   68
 16  \w    -19.00  15.00   0.50   30.00    --  -17.28 -95.00 -30.00   68
 17  \w     -7.00  21.00   0.50   30.00    --  -17.28 -95.00  90.00   56
 18  \w    -13.00  25.00   0.50   30.00    --  -17.28 -95.00-120.00   76
;
_diffrn_measurement_device 'four-circle diffractometer'
_diffrn_measurement_device_type 'XtaLAB Synergy, Single source at home/near, HyPix3000'
_diffrn_measurement_method '\w scans'
_diffrn_orient_matrix_type 'CrysAlisPro convention (1999,Acta A55,543-557)'
_diffrn_orient_matrix_UB_11 -0.0610926000
_diffrn_orient_matrix_UB_12 -0.0063126000
_diffrn_orient_matrix_UB_13 -0.0198749000
_diffrn_orient_matrix_UB_21 -0.0114950000
_diffrn_orient_matrix_UB_22 0.0132118000
_diffrn_orient_matrix_UB_23 0.0663139000
_diffrn_orient_matrix_UB_31 -0.0060856000
_diffrn_orient_matrix_UB_32 0.0385514000
_diffrn_orient_matrix_UB_33 -0.0259599000
_diffrn_radiation_monochromator mirror
_diffrn_radiation_probe x-ray
_diffrn_radiation_type 'Mo K\a'
_diffrn_radiation_wavelength 0.71073
_diffrn_reflns_av_R_equivalents 0.0199
_diffrn_reflns_av_unetI/netI 0.0154
_diffrn_reflns_Laue_measured_fraction_full 0.982
_diffrn_reflns_Laue_measured_fraction_max 0.977
_diffrn_reflns_limit_h_max 13
_diffrn_reflns_limit_h_min -13
_diffrn_reflns_limit_k_max 20
_diffrn_reflns_limit_k_min -20
_diffrn_reflns_limit_l_max 11
_diffrn_reflns_limit_l_min -11
_diffrn_reflns_number 22476
_diffrn_reflns_point_group_measured_fraction_full 0.982
_diffrn_reflns_point_group_measured_fraction_max 0.977
_diffrn_reflns_theta_full 25.242
_diffrn_reflns_theta_max 25.349
_diffrn_reflns_theta_min 3.589
_diffrn_source 'micro-focus sealed X-ray tube'
_diffrn_source_type 'PhotonJet (Mo) X-ray Source'
_exptl_absorpt_coefficient_mu 0.246
_exptl_absorpt_correction_T_max 1.00000
_exptl_absorpt_correction_T_min 0.94027
_exptl_absorpt_correction_type multi-scan
_exptl_absorpt_process_details
;
CrysAlisPro 1.171.43.143a (Rigaku Oxford Diffraction, 2024)
Empirical absorption correction using spherical harmonics,
implemented in SCALE3 ABSPACK scaling algorithm.
;
_exptl_crystal_colour Yellow
_exptl_crystal_density_diffrn 1.468
_exptl_crystal_description Block
_exptl_crystal_F_000 864
_exptl_crystal_size_max 0.200
_exptl_crystal_size_mid 0.180
_exptl_crystal_size_min 0.130
_refine_diff_density_max 0.444
_refine_diff_density_min -0.506
_refine_diff_density_rms 0.042
_refine_ls_extinction_method none
_refine_ls_goodness_of_fit_ref 1.066
_refine_ls_hydrogen_treatment mixed
_refine_ls_matrix_type full
_refine_ls_number_parameters 266
_refine_ls_number_reflns 3385
_refine_ls_number_restraints 1
_refine_ls_restrained_S_all 1.067
_refine_ls_R_factor_all 0.0367
_refine_ls_R_factor_gt 0.0333
_refine_ls_shift/su_max 0.001
_refine_ls_shift/su_mean 0.000
_refine_ls_structure_factor_coef Fsqd
_refine_ls_weighting_details 'w=1/[\s^2^(Fo^2^)+(0.0354P)^2^+1.1666P] where P=(Fo^2^+2Fc^2^)/3'
_refine_ls_weighting_scheme calc
_refine_ls_wR_factor_gt 0.0830
_refine_ls_wR_factor_ref 0.0851
_reflns_Friedel_coverage 0.000
_reflns_number_gt 3059
_reflns_number_total 3385
_reflns_threshold_expression 'I > 2\s(I)'
_cod_data_source_file d5md00585j2.cif
_cod_data_source_block 8a_prime
_cod_original_sg_symbol_H-M 'P 21/c'
_cod_database_code 7251126
_shelx_shelxl_version_number 2019/3
_shelx_space_group_comment
;
The symmetry employed for this shelxl refinement is uniquely defined
by the following loop, which should always be used as a source of
symmetry information in preference to the above space-group names.
They are only intended as comments.
;
_cell_oxdiff_length_a 11.45610(16)
_cell_oxdiff_length_b 17.2000(3)
_cell_oxdiff_length_c 9.67827(12)
_cell_oxdiff_angle_alpha 90.0175(11)
_cell_oxdiff_angle_beta 97.5891(11)
_cell_oxdiff_angle_gamma 89.9794(12)
_cell_oxdiff_volume 1890.35(5)
_cell_oxdiff_measurement_reflns_used 17240
_shelx_estimated_absorpt_t_min 0.953
_shelx_estimated_absorpt_t_max 0.969
_oxdiff_exptl_absorpt_empirical_full_min 0.915
_oxdiff_exptl_absorpt_empirical_full_max 1.147
_oxdiff_exptl_absorpt_empirical_details
;
Empirical correction (ABSPACK) includes:
- Absorption correction using spherical harmonics
- Frame scaling
;
_diffrn_oxdiff_digest_frames
;
01e26d9334202c19a697357b9eb1bfcd9b000250a69
;

loop_
_space_group_symop_operation_xyz
'x, y, z'
'-x, y+1/2, -z+1/2'
'-x, -y, -z'
'x, -y-1/2, z-1/2'

loop_
_atom_site_label
_atom_site_type_symbol
_atom_site_fract_x
_atom_site_fract_y
_atom_site_fract_z
_atom_site_U_iso_or_equiv
_atom_site_adp_type
_atom_site_occupancy
_atom_site_site_symmetry_order
_atom_site_calc_flag
_atom_site_refinement_flags_posn
_atom_site_refinement_flags_adp
_atom_site_refinement_flags_occupancy
_atom_site_disorder_assembly
_atom_site_disorder_group
Cl1 Cl 0.13248(4) 0.51374(2) 0.31131(5) 0.03350(13) Uani 1 1 d . . . . .
F1 F 0.93158(9) 0.21957(6) 0.53046(13) 0.0459(3) Uani 1 1 d . . . . .
F2 F 0.98383(9) 0.31639(7) 0.66272(11) 0.0435(3) Uani 1 1 d . . . . .
F3 F 0.93534(9) 0.33352(7) 0.44287(12) 0.0455(3) Uani 1 1 d . . . . .
O1 O 0.35288(10) 0.22123(6) 0.52038(12) 0.0267(3) Uani 1 1 d . . . . .
H1 H 0.327996 0.184343 0.467679 0.040 Uiso 1 1 calc R U . . .
N1 N 0.25694(11) 0.40785(8) 0.83653(13) 0.0206(3) Uani 1 1 d D . . . .
H1X H 0.2260(16) 0.3885(11) 0.7545(16) 0.031 Uiso 1 1 d D U . . .
C11 C 0.43136(13) 0.35797(9) 0.66758(15) 0.0179(3) Uani 1 1 d . . . . .
H11 H 0.408391 0.317977 0.733962 0.021 Uiso 1 1 calc R U . . .
C12 C 0.33530(12) 0.35838(9) 0.54071(15) 0.0176(3) Uani 1 1 d . . . . .
C13 C 0.28173(13) 0.42704(9) 0.48931(15) 0.0192(3) Uani 1 1 d . . . . .
H13 H 0.304205 0.474988 0.533774 0.023 Uiso 1 1 calc R U . . .
C14 C 0.19588(13) 0.42623(9) 0.37388(16) 0.0200(3) Uani 1 1 d . . . . .
C15 C 0.16065(13) 0.35792(9) 0.30670(16) 0.0223(3) Uani 1 1 d . . . . .
H15 H 0.101524 0.357960 0.228019 0.027 Uiso 1 1 calc R U . . .
C16 C 0.21322(13) 0.28935(9) 0.35631(16) 0.0230(3) Uani 1 1 d . . . . .
H16 H 0.189921 0.241803 0.310899 0.028 Uiso 1 1 calc R U . . .
C17 C 0.29981(13) 0.28873(9) 0.47179(16) 0.0198(3) Uani 1 1 d . . . . .
C18 C 0.55116(13) 0.33430(9) 0.62905(15) 0.0185(3) Uani 1 1 d . . . . .
C19 C 0.58683(14) 0.35540(9) 0.50241(15) 0.0218(3) Uani 1 1 d . . . . .
H19 H 0.531875 0.378978 0.432826 0.026 Uiso 1 1 calc R U . . .
C20 C 0.70153(14) 0.34256(9) 0.47600(16) 0.0230(3) Uani 1 1 d . . . . .
H20 H 0.724990 0.358149 0.389592 0.028 Uiso 1 1 calc R U . . .
C21 C 0.78164(13) 0.30697(9) 0.57598(16) 0.0223(3) Uani 1 1 d . . . . .
C22 C 0.74613(14) 0.28367(10) 0.70121(17) 0.0272(4) Uani 1 1 d . . . . .
H22 H 0.800260 0.258185 0.769236 0.033 Uiso 1 1 calc R U . . .
C23 C 0.63192(14) 0.29749(10) 0.72727(16) 0.0248(4) Uani 1 1 d . . . . .
H23 H 0.608520 0.281572 0.813523 0.030 Uiso 1 1 calc R U . . .
C24 C 0.90692(14) 0.29459(10) 0.55298(18) 0.0286(4) Uani 1 1 d . . . . .
C25 C 0.16139(14) 0.43598(10) 0.91290(19) 0.0286(4) Uani 1 1 d . . . . .
H25A H 0.181256 0.422953 1.012884 0.034 Uiso 1 1 calc R U . . .
H25B H 0.087642 0.408368 0.877572 0.034 Uiso 1 1 calc R U . . .
C26 C 0.35101(13) 0.46043(9) 0.82206(15) 0.0175(3) Uani 1 1 d . . . . .
C27 C 0.44111(13) 0.43613(8) 0.74544(14) 0.0174(3) Uani 1 1 d . . . . .
C28 C 0.53657(13) 0.48546(9) 0.74009(15) 0.0196(3) Uani 1 1 d . . . . .
H28 H 0.598386 0.469691 0.689813 0.023 Uiso 1 1 calc R U . . .
C29 C 0.54379(13) 0.55725(9) 0.80644(15) 0.0209(3) Uani 1 1 d . . . . .
H29 H 0.610915 0.589369 0.803751 0.025 Uiso 1 1 calc R U . . .
C30 C 0.45271(13) 0.58159(9) 0.87633(15) 0.0205(3) Uani 1 1 d . . . . .
H30 H 0.456647 0.631279 0.919513 0.025 Uiso 1 1 calc R U . . .
C31 C 0.35524(13) 0.53433(9) 0.88439(15) 0.0188(3) Uani 1 1 d . . . . .
C32 C 0.25389(14) 0.56410(10) 0.95427(17) 0.0246(4) Uani 1 1 d . . . . .
H32A H 0.244475 0.620656 0.937399 0.030 Uiso 1 1 calc R U . . .
H32B H 0.271090 0.555755 1.056144 0.030 Uiso 1 1 calc R U . . .
C33 C 0.14050(15) 0.52275(10) 0.89882(19) 0.0298(4) Uani 1 1 d . . . . .
H33A H 0.076635 0.538588 0.952550 0.036 Uiso 1 1 calc R U . . .
H33B H 0.116838 0.536528 0.799766 0.036 Uiso 1 1 calc R U . . .

loop_
_atom_site_aniso_label
_atom_site_aniso_U_11
_atom_site_aniso_U_22
_atom_site_aniso_U_33
_atom_site_aniso_U_23
_atom_site_aniso_U_13
_atom_site_aniso_U_12
Cl1 0.0332(2) 0.0207(2) 0.0413(3) 0.00198(17) -0.01491(18) 0.00336(17)
F1 0.0286(6) 0.0339(6) 0.0768(8) -0.0128(6) 0.0126(5) 0.0067(5)
F2 0.0212(5) 0.0592(8) 0.0469(6) -0.0132(6) -0.0071(4) 0.0022(5)
F3 0.0256(5) 0.0626(8) 0.0504(7) 0.0127(6) 0.0130(5) -0.0004(5)
O1 0.0299(6) 0.0157(6) 0.0320(6) -0.0029(5) -0.0053(5) 0.0025(5)
N1 0.0198(7) 0.0194(7) 0.0229(7) -0.0012(5) 0.0039(5) -0.0019(5)
C11 0.0196(7) 0.0160(8) 0.0177(7) 0.0011(6) 0.0016(6) 0.0001(6)
C12 0.0151(7) 0.0192(8) 0.0188(7) -0.0004(6) 0.0036(6) -0.0013(6)
C13 0.0187(7) 0.0165(8) 0.0223(7) -0.0017(6) 0.0026(6) -0.0016(6)
C14 0.0176(7) 0.0185(8) 0.0237(7) 0.0021(6) 0.0016(6) 0.0012(6)
C15 0.0173(7) 0.0259(9) 0.0226(7) -0.0020(6) -0.0007(6) -0.0014(6)
C16 0.0215(8) 0.0191(8) 0.0276(8) -0.0062(6) -0.0002(6) -0.0019(6)
C17 0.0191(7) 0.0170(8) 0.0235(7) 0.0001(6) 0.0040(6) 0.0011(6)
C18 0.0195(7) 0.0150(7) 0.0202(7) -0.0030(6) -0.0001(6) -0.0002(6)
C19 0.0225(8) 0.0225(8) 0.0194(7) -0.0002(6) -0.0011(6) 0.0039(6)
C20 0.0258(8) 0.0239(8) 0.0196(7) -0.0023(6) 0.0037(6) -0.0004(7)
C21 0.0196(8) 0.0193(8) 0.0276(8) -0.0043(6) 0.0015(6) -0.0004(6)
C22 0.0240(8) 0.0282(9) 0.0279(8) 0.0052(7) -0.0022(6) 0.0053(7)
C23 0.0247(8) 0.0265(9) 0.0229(8) 0.0055(7) 0.0025(6) 0.0035(7)
C24 0.0235(8) 0.0280(9) 0.0336(9) -0.0034(7) 0.0010(7) 0.0002(7)
C25 0.0218(8) 0.0279(9) 0.0379(9) -0.0008(7) 0.0106(7) -0.0019(7)
C26 0.0171(7) 0.0185(8) 0.0160(7) 0.0029(6) -0.0012(5) 0.0002(6)
C27 0.0194(7) 0.0173(8) 0.0146(7) 0.0025(6) -0.0013(5) 0.0014(6)
C28 0.0181(7) 0.0231(8) 0.0172(7) 0.0016(6) 0.0013(6) 0.0009(6)
C29 0.0192(7) 0.0223(8) 0.0199(7) 0.0018(6) -0.0019(6) -0.0042(6)
C30 0.0238(8) 0.0179(8) 0.0182(7) -0.0007(6) -0.0030(6) -0.0001(6)
C31 0.0197(7) 0.0192(8) 0.0164(7) 0.0018(6) -0.0014(6) 0.0032(6)
C32 0.0238(8) 0.0228(9) 0.0274(8) -0.0035(7) 0.0041(6) 0.0024(7)
C33 0.0232(8) 0.0314(10) 0.0352(9) -0.0037(7) 0.0057(7) 0.0033(7)

loop_
_atom_type_symbol
_atom_type_description
_atom_type_scat_dispersion_real
_atom_type_scat_dispersion_imag
_atom_type_scat_source
C C 0.0033 0.0016 'International Tables Vol C Tables 4.2.6.8 and 6.1.1.4'
H H 0.0000 0.0000 'International Tables Vol C Tables 4.2.6.8 and 6.1.1.4'
N N 0.0061 0.0033 'International Tables Vol C Tables 4.2.6.8 and 6.1.1.4'
O O 0.0106 0.0060 'International Tables Vol C Tables 4.2.6.8 and 6.1.1.4'
Cl Cl 0.1484 0.1585 'International Tables Vol C Tables 4.2.6.8 and 6.1.1.4'
F F 0.0171 0.0103 'International Tables Vol C Tables 4.2.6.8 and 6.1.1.4'

loop_
_geom_angle_atom_site_label_1
_geom_angle_atom_site_label_2
_geom_angle_atom_site_label_3
_geom_angle
_geom_angle_site_symmetry_1
_geom_angle_site_symmetry_3
_geom_angle_publ_flag
C17 O1 H1 109.5 . . ?
C26 N1 C25 117.33(13) . . ?
C26 N1 H1X 111.5(12) . . ?
C25 N1 H1X 109.5(12) . . ?
C18 C11 C12 112.26(12) . . ?
C18 C11 C27 110.11(12) . . ?
C12 C11 C27 112.67(12) . . ?
C18 C11 H11 107.2 . . ?
C12 C11 H11 107.2 . . ?
C27 C11 H11 107.2 . . ?
C13 C12 C17 117.88(13) . . ?
C13 C12 C11 121.64(13) . . ?
C17 C12 C11 120.48(13) . . ?
C14 C13 C12 120.74(14) . . ?
C14 C13 H13 119.6 . . ?
C12 C13 H13 119.6 . . ?
C15 C14 C13 121.40(14) . . ?
C15 C14 Cl1 119.32(12) . . ?
C13 C14 Cl1 119.28(12) . . ?
C14 C15 C16 118.51(14) . . ?
C14 C15 H15 120.7 . . ?
C16 C15 H15 120.7 . . ?
C15 C16 C17 121.14(14) . . ?
C15 C16 H16 119.4 . . ?
C17 C16 H16 119.4 . . ?
O1 C17 C16 121.37(14) . . ?
O1 C17 C12 118.30(13) . . ?
C16 C17 C12 120.33(14) . . ?
C23 C18 C19 118.41(14) . . ?
C23 C18 C11 119.63(13) . . ?
C19 C18 C11 121.65(13) . . ?
C20 C19 C18 121.05(14) . . ?
C20 C19 H19 119.5 . . ?
C18 C19 H19 119.5 . . ?
C21 C20 C19 119.83(14) . . ?
C21 C20 H20 120.1 . . ?
C19 C20 H20 120.1 . . ?
C20 C21 C22 119.62(14) . . ?
C20 C21 C24 121.27(14) . . ?
C22 C21 C24 119.09(14) . . ?
C23 C22 C21 120.15(15) . . ?
C23 C22 H22 119.9 . . ?
C21 C22 H22 119.9 . . ?
C22 C23 C18 120.90(15) . . ?
C22 C23 H23 119.5 . . ?
C18 C23 H23 119.5 . . ?
F3 C24 F2 106.74(14) . . ?
F3 C24 F1 105.88(14) . . ?
F2 C24 F1 105.47(14) . . ?
F3 C24 C21 112.76(14) . . ?
F2 C24 C21 112.66(14) . . ?
F1 C24 C21 112.75(14) . . ?
N1 C25 C33 113.30(13) . . ?
N1 C25 H25A 108.9 . . ?
C33 C25 H25A 108.9 . . ?
N1 C25 H25B 108.9 . . ?
C33 C25 H25B 108.9 . . ?
H25A C25 H25B 107.7 . . ?
C31 C26 C27 120.48(14) . . ?
C31 C26 N1 120.98(13) . . ?
C27 C26 N1 118.53(13) . . ?
C28 C27 C26 118.16(14) . . ?
C28 C27 C11 121.46(13) . . ?
C26 C27 C11 120.36(13) . . ?
C29 C28 C27 121.63(14) . . ?
C29 C28 H28 119.2 . . ?
C27 C28 H28 119.2 . . ?
C30 C29 C28 119.54(14) . . ?
C30 C29 H29 120.2 . . ?
C28 C29 H29 120.2 . . ?
C29 C30 C31 120.92(14) . . ?
C29 C30 H30 119.5 . . ?
C31 C30 H30 119.5 . . ?
C30 C31 C26 119.15(14) . . ?
C30 C31 C32 119.83(14) . . ?
C26 C31 C32 120.98(13) . . ?
C31 C32 C33 110.86(13) . . ?
C31 C32 H32A 109.5 . . ?
C33 C32 H32A 109.5 . . ?
C31 C32 H32B 109.5 . . ?
C33 C32 H32B 109.5 . . ?
H32A C32 H32B 108.1 . . ?
C25 C33 C32 108.23(14) . . ?
C25 C33 H33A 110.1 . . ?
C32 C33 H33A 110.1 . . ?
C25 C33 H33B 110.1 . . ?
C32 C33 H33B 110.1 . . ?
H33A C33 H33B 108.4 . . ?

loop_
_geom_bond_atom_site_label_1
_geom_bond_atom_site_label_2
_geom_bond_distance
_geom_bond_site_symmetry_2
_geom_bond_publ_flag
Cl1 C14 1.7448(15) . ?
F1 C24 1.345(2) . ?
F2 C24 1.3409(19) . ?
F3 C24 1.335(2) . ?
O1 C17 1.3651(18) . ?
O1 H1 0.8400 . ?
N1 C26 1.4279(19) . ?
N1 C25 1.480(2) . ?
N1 H1X 0.890(14) . ?
C11 C18 1.524(2) . ?
C11 C12 1.537(2) . ?
C11 C27 1.538(2) . ?
C11 H11 1.0000 . ?
C12 C13 1.392(2) . ?
C12 C17 1.405(2) . ?
C13 C14 1.388(2) . ?
C13 H13 0.9500 . ?
C14 C15 1.377(2) . ?
C15 C16 1.381(2) . ?
C15 H15 0.9500 . ?
C16 C17 1.393(2) . ?
C16 H16 0.9500 . ?
C18 C23 1.389(2) . ?
C18 C19 1.390(2) . ?
C19 C20 1.389(2) . ?
C19 H19 0.9500 . ?
C20 C21 1.385(2) . ?
C20 H20 0.9500 . ?
C21 C22 1.387(2) . ?
C21 C24 1.496(2) . ?
C22 C23 1.385(2) . ?
C22 H22 0.9500 . ?
C23 H23 0.9500 . ?
C25 C33 1.515(2) . ?
C25 H25A 0.9900 . ?
C25 H25B 0.9900 . ?
C26 C31 1.405(2) . ?
C26 C27 1.411(2) . ?
C27 C28 1.391(2) . ?
C28 C29 1.389(2) . ?
C28 H28 0.9500 . ?
C29 C30 1.381(2) . ?
C29 H29 0.9500 . ?
C30 C31 1.392(2) . ?
C30 H30 0.9500 . ?
C31 C32 1.508(2) . ?
C32 C33 1.516(2) . ?
C32 H32A 0.9900 . ?
C32 H32B 0.9900 . ?
C33 H33A 0.9900 . ?
C33 H33B 0.9900 . ?

loop_
_geom_hbond_atom_site_label_D
_geom_hbond_atom_site_label_H
_geom_hbond_atom_site_label_A
_geom_hbond_distance_DH
_geom_hbond_distance_HA
_geom_hbond_distance_DA
_geom_hbond_angle_DHA
_geom_hbond_site_symmetry_A
_geom_hbond_publ_flag
O1 H1 N1 0.84 2.13 2.9644(17) 177.3 4_565 yes
C16 H16 N1 0.95 2.69 3.438(2) 136.3 4_565 yes

loop_
_geom_torsion_atom_site_label_1
_geom_torsion_atom_site_label_2
_geom_torsion_atom_site_label_3
_geom_torsion_atom_site_label_4
_geom_torsion
_geom_torsion_site_symmetry_1
_geom_torsion_site_symmetry_2
_geom_torsion_site_symmetry_3
_geom_torsion_site_symmetry_4
_geom_torsion_publ_flag
C18 C11 C12 C13 -113.11(15) . . . . ?
C27 C11 C12 C13 11.89(19) . . . . ?
C18 C11 C12 C17 66.15(18) . . . . ?
C27 C11 C12 C17 -168.85(13) . . . . ?
C17 C12 C13 C14 0.2(2) . . . . ?
C11 C12 C13 C14 179.44(13) . . . . ?
C12 C13 C14 C15 0.2(2) . . . . ?
C12 C13 C14 Cl1 -179.08(11) . . . . ?
C13 C14 C15 C16 -0.3(2) . . . . ?
Cl1 C14 C15 C16 178.93(12) . . . . ?
C14 C15 C16 C17 0.1(2) . . . . ?
C15 C16 C17 O1 -179.33(14) . . . . ?
C15 C16 C17 C12 0.2(2) . . . . ?
C13 C12 C17 O1 179.20(13) . . . . ?
C11 C12 C17 O1 -0.1(2) . . . . ?
C13 C12 C17 C16 -0.3(2) . . . . ?
C11 C12 C17 C16 -179.61(13) . . . . ?
C12 C11 C18 C23 -151.03(14) . . . . ?
C27 C11 C18 C23 82.57(17) . . . . ?
C12 C11 C18 C19 35.50(19) . . . . ?
C27 C11 C18 C19 -90.89(16) . . . . ?
C23 C18 C19 C20 -2.2(2) . . . . ?
C11 C18 C19 C20 171.34(14) . . . . ?
C18 C19 C20 C21 1.1(2) . . . . ?
C19 C20 C21 C22 0.7(2) . . . . ?
C19 C20 C21 C24 -177.96(15) . . . . ?
C20 C21 C22 C23 -1.4(2) . . . . ?
C24 C21 C22 C23 177.27(15) . . . . ?
C21 C22 C23 C18 0.3(3) . . . . ?
C19 C18 C23 C22 1.5(2) . . . . ?
C11 C18 C23 C22 -172.21(15) . . . . ?
C20 C21 C24 F3 11.8(2) . . . . ?
C22 C21 C24 F3 -166.85(15) . . . . ?
C20 C21 C24 F2 132.72(16) . . . . ?
C22 C21 C24 F2 -45.9(2) . . . . ?
C20 C21 C24 F1 -108.04(18) . . . . ?
C22 C21 C24 F1 73.3(2) . . . . ?
C26 N1 C25 C33 30.6(2) . . . . ?
C25 N1 C26 C31 3.3(2) . . . . ?
C25 N1 C26 C27 -177.76(13) . . . . ?
C31 C26 C27 C28 3.4(2) . . . . ?
N1 C26 C27 C28 -175.54(13) . . . . ?
C31 C26 C27 C11 -175.09(12) . . . . ?
N1 C26 C27 C11 5.9(2) . . . . ?
C18 C11 C27 C28 17.64(18) . . . . ?
C12 C11 C27 C28 -108.52(15) . . . . ?
C18 C11 C27 C26 -163.87(13) . . . . ?
C12 C11 C27 C26 69.97(17) . . . . ?
C26 C27 C28 C29 -0.7(2) . . . . ?
C11 C27 C28 C29 177.82(13) . . . . ?
C27 C28 C29 C30 -1.9(2) . . . . ?
C28 C29 C30 C31 1.7(2) . . . . ?
C29 C30 C31 C26 1.0(2) . . . . ?
C29 C30 C31 C32 -176.53(14) . . . . ?
C27 C26 C31 C30 -3.6(2) . . . . ?
N1 C26 C31 C30 175.36(13) . . . . ?
C27 C26 C31 C32 173.88(13) . . . . ?
N1 C26 C31 C32 -7.2(2) . . . . ?
C30 C31 C32 C33 154.83(14) . . . . ?
C26 C31 C32 C33 -22.6(2) . . . . ?
N1 C25 C33 C32 -59.03(18) . . . . ?
C31 C32 C33 C25 53.53(18) . . . . ?
